data_2006674
loop_
_publ_author_name
'Th\"one, Carsten'
'Jones, Peter G.'
'Laube, J\"org'

_publ_section_title
;Organometallic Selenolates. VII.
 (Benzylselenolato-<i>Se</i>)tricarbonyl(\h^5^-cyclopentadienyl)molybdenum(II)
 and
 Bis[1,2(\h^5^)-cyclopentadienyl]-di-\m-ethylselenolato-di-\m-selenido-dimolybdenum(IV)(<i>Mo</i>---<i>Mo</i>)
;
_journal_issue 11
_journal_name_full 'Acta Crystallographica Section C'
_journal_page_first 1539
_journal_page_last 1542
_journal_paper_doi 10.1107/S0108270197007592
_journal_volume 53
_journal_year 1997
_chemical_formula_iupac '[Mo~2~(C~5~H~5~)~2~(C~2~H~5~Se)~2~(Se)~2~]'
_chemical_formula_sum 'C14 H20 Mo2 Se4'
_chemical_formula_weight 696.02
_chemical_name_systematic
;
 Bis[(\h^5^-cyclopentadienyl)(\m-selenido)(\m-ethylselenolato)]-
 dimolybdenum(IV)(Mo=Mo)
;
_space_group_IT_number 14
_symmetry_cell_setting monoclinic
_symmetry_space_group_name_Hall '-P 2ybc'
_symmetry_space_group_name_H-M 'P 1 21/c 1'
_audit_creation_method SHELXL
_cell_angle_alpha 90.00
_cell_angle_beta 99.092(8)
_cell_angle_gamma 90.00
_cell_formula_units_Z 2
_cell_length_a 8.4036(15)
_cell_length_b 15.376(3)
_cell_length_c 6.9712(12)
_cell_measurement_reflns_used 62
_cell_measurement_temperature 173(2)
_cell_measurement_theta_max 12.5
_cell_measurement_theta_min 5
_cell_volume 889.5(3)
_computing_cell_refinement XSCANS
_computing_data_collection 'XSCANS (Siemens, 1994b)'
_computing_data_reduction XSCANS
_computing_molecular_graphics 'XP (Siemens, 1994a)'
_computing_publication_material SHELXL93
_computing_structure_refinement 'SHELXL93 (Sheldrick, 1993)'
_computing_structure_solution 'SHELXS86 (Sheldrick, 1990)'
_diffrn_ambient_temperature 173(2)
_diffrn_measurement_device 'Siemens P4'
_diffrn_measurement_method \w-scans
_diffrn_radiation_monochromator graphite
_diffrn_radiation_source 'fine-focus sealed tube'
_diffrn_radiation_type MoK\a
_diffrn_radiation_wavelength 0.71073
_diffrn_reflns_av_R_equivalents 0.0408
_diffrn_reflns_av_sigmaI/netI 0.0416
_diffrn_reflns_limit_h_max 9
_diffrn_reflns_limit_h_min -9
_diffrn_reflns_limit_k_max 0
_diffrn_reflns_limit_k_min -18
_diffrn_reflns_limit_l_max 8
_diffrn_reflns_limit_l_min -8
_diffrn_reflns_number 3101
_diffrn_reflns_theta_max 24.99
_diffrn_reflns_theta_min 3.24
_diffrn_standards_decay_% 1
_diffrn_standards_interval_count 247
_diffrn_standards_number 3
_exptl_absorpt_coefficient_mu 9.582
_exptl_absorpt_correction_T_max 0.317
_exptl_absorpt_correction_T_min 0.127
_exptl_absorpt_correction_type '\y scans (XEMP in XSCANS; Siemens, 1994b)'
_exptl_crystal_colour red
_exptl_crystal_density_diffrn 2.599
_exptl_crystal_density_meas ?
_exptl_crystal_description prism
_exptl_crystal_F_000 648
_exptl_crystal_size_max 0.30
_exptl_crystal_size_mid 0.16
_exptl_crystal_size_min 0.12
_refine_diff_density_max 0.587
_refine_diff_density_min -0.619
_refine_ls_extinction_coef 0.0146(6)
_refine_ls_extinction_method SHELXL
_refine_ls_goodness_of_fit_all 1.093
_refine_ls_goodness_of_fit_obs 1.102
_refine_ls_hydrogen_treatment constr
_refine_ls_matrix_type full
_refine_ls_number_parameters 93
_refine_ls_number_reflns 1554
_refine_ls_number_restraints 0
_refine_ls_restrained_S_all 1.104
_refine_ls_restrained_S_obs 1.102
_refine_ls_R_factor_all 0.0207
_refine_ls_R_factor_obs .0192
_refine_ls_shift/esd_max 0.001
_refine_ls_shift/esd_mean 0.000
_refine_ls_structure_factor_coef Fsqd
_refine_ls_weighting_details 'w = 1/[\s^2^(Fo^2^)+(0.0202P)^2^+0.1393P] where P=(Fo^2^+2Fc^2^)/3'
_refine_ls_weighting_scheme calc
_refine_ls_wR_factor_all 0.0470
_refine_ls_wR_factor_obs .0461
_reflns_number_observed 1497
_reflns_number_total 1555
_reflns_observed_criterion >2sigma(I)
_cod_data_source_file fg1338.cif
_cod_data_source_block 2
_cod_depositor_comments
;
The following automatic conversions were performed:
'_geom_bond_publ_flag' value 'Y' changed to 'y' according to
'/home/saulius/struct/CIF-dictionaries/cif_core.dic' dictionary named
'cif_core.dic' version 2.4.1 from 2010-06-29 (10 times).

Automatic conversion script
Id: cif_fix_enum 1527 2010-12-29 10:47:43Z saulius 

The following automatic conversions were performed:

'_exptl_crystal_density_meas' value 'not measured' was changed to '?'
- the value is perceived as not measured.

Automatic conversion script
Id: cif_fix_values 3008 2015-01-20 13:52:24Z robertas 

The following automatic conversions were performed:

'_refine_ls_weighting_scheme' value 'calc w =
1/[\s^2^(Fo^2^)+(0.0202P)^2^+0.1393P] where P=(Fo^2^+2Fc^2^)/3' was
changed to 'calc'. New tag '_refine_ls_weighting_details' was
created. The value of the new tag was set to 'w =
1/[\s^2^(Fo^2^)+(0.0202P)^2^+0.1393P] where P=(Fo^2^+2Fc^2^)/3'.

Automatic conversion script
Id: cif_fix_values 3143 2015-03-26 13:38:13Z robertas 
;
_cod_original_sg_symbol_H-M 'P 21/c'
_cod_database_code 2006674

loop_
_symmetry_equiv_pos_as_xyz
'x, y, z'
'-x, y+1/2, -z+1/2'
'-x, -y, -z'
'x, -y-1/2, z-1/2'

loop_
_atom_site_aniso_label
_atom_site_aniso_U_11
_atom_site_aniso_U_22
_atom_site_aniso_U_33
_atom_site_aniso_U_12
_atom_site_aniso_U_13
_atom_site_aniso_U_23
Mo .0055(2) .01265(14) .0141(2) -.00064(9) -.00004(11) -.00010(9)
Se1 .0092(2) .0205(2) .0174(2) .00103(11) .00372(13) -.00090(10)
Se2 .0124(2) .0150(2) .0175(2) .00062(11) .00022(12) .00295(10)
C1 .007(2) .031(2) .031(2) -.0053(13) -.0028(13) -.0061(14)
C2 .019(2) .029(2) .0211(15) -.0104(14) -.0121(13) .0010(13)
C3 .019(2) .034(2) .020(2) -.0113(15) .0017(13) -.0124(13)
C4 .019(2) .0169(15) .036(2) -.0024(13) -.0029(14) -.0124(13)
C5 .014(2) .025(2) .024(2) -.0124(13) -.0009(12) -.0021(12)
C11 .029(2) .021(2) .027(2) .0136(14) .0016(14) .0021(13)
C12 .015(2) .034(2) .044(2) .0102(15) .0006(15) .009(2)

loop_
_atom_site_label
_atom_site_fract_x
_atom_site_fract_y
_atom_site_fract_z
_atom_site_U_iso_or_equiv
_atom_site_thermal_displace_type
_atom_site_calc_flag
_atom_site_refinement_flags
_atom_site_occupancy
_atom_site_disorder_group
_atom_site_type_symbol
Mo .61311(3) .547938(14) .10243(3) .01093(10) Uani d . 1 . Mo
Se1 .33882(4) .53478(2) .18904(4) .01554(11) Uani d . 1 . Se
Se2 .56664(4) .38885(2) .20251(4) .01519(11) Uani d . 1 . Se
C1 .8872(4) .5804(2) .2013(5) .0237(7) Uani d . 1 . C
H1 .9699(4) .5479(2) .1558(5) .028 Uiso calc R 1 . H
C2 .8209(4) .5635(2) .3718(5) .0249(7) Uani d . 1 . C
H2 .8511(4) .5173(2) .4605(5) .030 Uiso calc R 1 . H
C3 .7035(4) .6263(2) .3879(4) .0248(7) Uani d . 1 . C
H3 .6413(4) .6305(2) .4901(4) .030 Uiso calc R 1 . H
C4 .6931(4) .6825(2) .2269(5) .0247(7) Uani d . 1 . C
H4 .6221(4) .7306(2) .2003(5) .030 Uiso calc R 1 . H
C5 .8085(4) .6540(2) .1109(4) .0216(7) Uani d . 1 . C
H5 .8287(4) .6801(2) -.0064(4) .026 Uiso calc R 1 . H
C11 .7328(4) .3076(2) .1375(4) .0258(7) Uani d . 1 . C
H11A .6998(4) .2471(2) .1595(4) .031 Uiso calc R 1 . H
H11B .7422(4) .3138(2) -.0016(4) .031 Uiso calc R 1 . H
C12 .8945(4) .3255(2) .2601(5) .0314(8) Uani d . 1 . C
H12A .9348(13) .3821(7) .224(2) .038 Uiso calc R 1 . H
H12B .9709(9) .2799(8) .238(3) .038 Uiso calc R 1 . H
H12C .8826(7) .3262(15) .3977(6) .038 Uiso calc R 1 . H

loop_
_atom_type_symbol
_atom_type_description
_atom_type_scat_dispersion_real
_atom_type_scat_dispersion_imag
_atom_type_scat_source
C C 0.0033 0.0016 'International Tables Vol C Tables 4.2.6.8 and 6.1.1.4'
H H 0.0000 0.0000 'International Tables Vol C Tables 4.2.6.8 and 6.1.1.4'
Mo Mo -1.6832 0.6857 'International Tables Vol C Tables 4.2.6.8 and 6.1.1.4'
Se Se -0.0929 2.2259 'International Tables Vol C Tables 4.2.6.8 and 6.1.1.4'

loop_
_geom_angle_atom_site_label_1
_geom_angle_atom_site_label_2
_geom_angle_atom_site_label_3
_geom_angle_site_symmetry_1
_geom_angle_site_symmetry_3
_geom_angle
_geom_angle_publ_flag
C4 Mo C5 . . 36.03(11) ?
C4 Mo C3 . . 35.22(11) ?
C5 Mo C3 . . 58.79(11) ?
C4 Mo C1 . . 58.98(12) ?
C5 Mo C1 . . 35.18(12) ?
C3 Mo C1 . . 58.12(11) ?
C4 Mo C2 . . 58.32(11) ?
C5 Mo C2 . . 58.35(11) ?
C3 Mo C2 . . 34.49(12) ?
C1 Mo C2 . . 34.89(11) ?
C4 Mo Se1 . . 102.04(8) ?
C5 Mo Se1 . . 137.35(8) ?
C3 Mo Se1 . . 91.39(8) ?
C1 Mo Se1 . . 148.28(8) ?
C2 Mo Se1 . . 114.37(8) ?
C4 Mo Se1 . 3_665 133.86(8) ?
C5 Mo Se1 . 3_665 100.13(8) ?
C3 Mo Se1 . 3_665 152.08(8) ?
C1 Mo Se1 . 3_665 94.01(8) ?
C2 Mo Se1 . 3_665 120.41(9) ?
Se1 Mo Se1 . 3_665 115.766(13) y
C4 Mo Se2 . . 142.62(8) ?
C5 Mo Se2 . . 142.87(8) ?
C3 Mo Se2 . . 107.40(8) ?
C1 Mo Se2 . . 107.70(9) ?
C2 Mo Se2 . . 90.33(8) ?
Se1 Mo Se2 . . 70.860(11) y
Se1 Mo Se2 3_665 . 77.740(15) y
C4 Mo Se2 . 3_665 94.00(8) ?
C5 Mo Se2 . 3_665 94.35(8) ?
C3 Mo Se2 . 3_665 124.79(9) ?
C1 Mo Se2 . 3_665 125.25(8) ?
C2 Mo Se2 . 3_665 150.88(8) ?
Se1 Mo Se2 . 3_665 77.70(2) y
Se1 Mo Se2 3_665 3_665 70.76(2) y
Se2 Mo Se2 . 3_665 118.781(12) y
C4 Mo Mo . 3_665 148.01(9) ?
C5 Mo Mo . 3_665 148.97(8) ?
C3 Mo Mo . 3_665 148.67(8) ?
C1 Mo Mo . 3_665 149.94(8) ?
C2 Mo Mo . 3_665 149.79(8) ?
Se1 Mo Mo . 3_665 57.923(14) ?
Se1 Mo Mo 3_665 3_665 57.843(14) ?
Se2 Mo Mo . 3_665 59.468(13) ?
Se2 Mo Mo 3_665 3_665 59.31(2) ?
Mo Se1 Mo . 3_665 64.234(13) y
C11 Se2 Mo . . 113.11(10) y
C11 Se2 Mo . 3_665 112.92(9) y
Mo Se2 Mo . 3_665 61.219(12) y
C5 C1 C2 . . 107.7(3) ?
C5 C1 Mo . . 70.8(2) ?
C2 C1 Mo . . 73.1(2) ?
C3 C2 C1 . . 108.5(3) ?
C3 C2 Mo . . 72.1(2) ?
C1 C2 Mo . . 72.0(2) ?
C2 C3 C4 . . 108.4(3) ?
C2 C3 Mo . . 73.4(2) ?
C4 C3 Mo . . 70.6(2) ?
C3 C4 C5 . . 107.6(3) ?
C3 C4 Mo . . 74.2(2) ?
C5 C4 Mo . . 72.2(2) ?
C1 C5 C4 . . 107.8(3) ?
C1 C5 Mo . . 74.0(2) ?
C4 C5 Mo . . 71.7(2) ?
C12 C11 Se2 . . 111.1(2) y

loop_
_geom_bond_atom_site_label_1
_geom_bond_atom_site_label_2
_geom_bond_site_symmetry_2
_geom_bond_distance
_geom_bond_publ_flag
Mo C1 . 2.351(3) ?
Mo C2 . 2.365(3) ?
Mo C3 . 2.348(3) ?
Mo C4 . 2.302(3) ?
Mo C5 . 2.309(3) ?
Mo cp(centre) . 2.001 y
Mo Se1 . 2.4816(5) y
Mo Se1 3_665 2.4838(5) y
Mo Se2 . 2.5902(6) y
Mo Se2 3_665 2.5943(5) y
Mo Mo 3_665 2.6399(6) y
Se2 C11 . 1.979(3) y
C1 C5 . 1.409(5) ?
C1 C2 . 1.414(5) ?
C2 C3 . 1.398(5) ?
C3 C4 . 1.407(4) ?
C4 C5 . 1.426(4) ?
C11 C12 . 1.511(5) y
Se1 Se2 . 2.9410(10) y
Se1 Se2 3_665 3.1850(10) y

loop_
_geom_torsion_atom_site_label_1
_geom_torsion_atom_site_label_2
_geom_torsion_atom_site_label_3
_geom_torsion_atom_site_label_4
_geom_torsion_site_symmetry_1
_geom_torsion_site_symmetry_4
_geom_torsion
C4 Mo Se1 Mo . 3_665 152.84(9)
C5 Mo Se1 Mo . 3_665 144.32(12)
C3 Mo Se1 Mo . 3_665 -173.30(9)
C1 Mo Se1 Mo . 3_665 -158.2(2)
C2 Mo Se1 Mo . 3_665 -146.69(9)
Se2 Mo Se1 Mo . 3_665 -65.347(14)
Se2 Mo Se1 Mo 3_665 3_665 61.33(2)
C4 Mo Se2 C11 . . -107.4(2)
C5 Mo Se2 C11 . . -46.0(2)
C3 Mo Se2 C11 . . -106.90(14)
C1 Mo Se2 C11 . . -45.66(13)
C2 Mo Se2 C11 . . -76.44(13)
Se1 Mo Se2 C11 . . 167.79(10)
Se1 Mo Se2 C11 3_665 . 44.68(10)
Se2 Mo Se2 C11 3_665 . 104.40(11)
Mo Mo Se2 C11 3_665 . 104.40(11)
C4 Mo Se2 Mo . 3_665 148.20(14)
C5 Mo Se2 Mo . 3_665 -150.36(13)
C3 Mo Se2 Mo . 3_665 148.69(9)
C1 Mo Se2 Mo . 3_665 -150.06(8)
C2 Mo Se2 Mo . 3_665 179.16(9)
Se1 Mo Se2 Mo . 3_665 63.39(2)
Se1 Mo Se2 Mo 3_665 3_665 -59.72(2)
C4 Mo C1 C5 . . -38.3(2)
C3 Mo C1 C5 . . -79.8(2)
C2 Mo C1 C5 . . -116.2(3)
Se1 Mo C1 C5 . . -97.6(2)
Se1 Mo C1 C5 3_665 . 101.9(2)
Se2 Mo C1 C5 . . -179.7(2)
Se2 Mo C1 C5 3_665 . 32.7(2)
Mo Mo C1 C5 3_665 . 121.2(2)
C4 Mo C1 C2 . . 77.9(2)
C5 Mo C1 C2 . . 116.2(3)
C3 Mo C1 C2 . . 36.4(2)
Se1 Mo C1 C2 . . 18.6(3)
Se1 Mo C1 C2 3_665 . -141.9(2)
Se2 Mo C1 C2 . . -63.5(2)
Se2 Mo C1 C2 3_665 . 148.9(2)
Mo Mo C1 C2 3_665 . -122.6(2)
C5 C1 C2 C3 . . -0.5(4)
Mo C1 C2 C3 . . -63.2(2)
C5 C1 C2 Mo . . 62.7(2)
C4 Mo C2 C3 . . 37.2(2)
C5 Mo C2 C3 . . 79.8(2)
C1 Mo C2 C3 . . 117.2(3)
Se1 Mo C2 C3 . . -52.2(2)
Se1 Mo C2 C3 3_665 . 162.7(2)
Se2 Mo C2 C3 . . -121.3(2)
Se2 Mo C2 C3 3_665 . 57.2(3)
Mo Mo C2 C3 3_665 . -119.9(2)
C4 Mo C2 C1 . . -80.0(2)
C5 Mo C2 C1 . . -37.4(2)
C3 Mo C2 C1 . . -117.2(3)
Se1 Mo C2 C1 . . -169.4(2)
Se1 Mo C2 C1 3_665 . 45.6(2)
Se2 Mo C2 C1 . . 121.5(2)
Se2 Mo C2 C1 3_665 . -60.0(3)
Mo Mo C2 C1 3_665 . 123.0(2)
C1 C2 C3 C4 . . 0.8(4)
Mo C2 C3 C4 . . -62.4(2)
C1 C2 C3 Mo . . 63.2(2)
C4 Mo C3 C2 . . -117.0(3)
C5 Mo C3 C2 . . -78.4(2)
C1 Mo C3 C2 . . -36.8(2)
Se1 Mo C3 C2 . . 133.9(2)
Se1 Mo C3 C2 3_665 . -33.1(3)
Se2 Mo C3 C2 . . 63.6(2)
Se2 Mo C3 C2 3_665 . -150.1(2)
Mo Mo C3 C2 3_665 . 123.0(2)
C5 Mo C3 C4 . . 38.6(2)
C1 Mo C3 C4 . . 80.1(2)
C2 Mo C3 C4 . . 117.0(3)
Se1 Mo C3 C4 . . -109.1(2)
Se1 Mo C3 C4 3_665 . 83.8(3)
Se2 Mo C3 C4 . . -179.5(2)
Se2 Mo C3 C4 3_665 . -33.2(2)
Mo Mo C3 C4 3_665 . -120.1(2)
C2 C3 C4 C5 . . -0.8(4)
Mo C3 C4 C5 . . -65.0(2)
C2 C3 C4 Mo . . 64.2(2)
C5 Mo C4 C3 . . -114.9(3)
C1 Mo C4 C3 . . -77.5(2)
C2 Mo C4 C3 . . -36.4(2)
Se1 Mo C4 C3 . . 75.0(2)
Se1 Mo C4 C3 3_665 . -139.8(2)
Se2 Mo C4 C3 . . 0.8(3)
Se2 Mo C4 C3 3_665 . 153.2(2)
Mo Mo C4 C3 3_665 . 121.9(2)
C3 Mo C4 C5 . . 114.9(3)
C1 Mo C4 C5 . . 37.4(2)
C2 Mo C4 C5 . . 78.5(2)
Se1 Mo C4 C5 . . -170.2(2)
Se1 Mo C4 C5 3_665 . -24.9(2)
Se2 Mo C4 C5 . . 115.7(2)
Se2 Mo C4 C5 3_665 . -91.9(2)
Mo Mo C4 C5 3_665 . -123.3(2)
C2 C1 C5 C4 . . 0.0(3)
Mo C1 C5 C4 . . 64.3(2)
C2 C1 C5 Mo . . -64.3(2)
C3 C4 C5 C1 . . 0.5(3)
Mo C4 C5 C1 . . -65.8(2)
C3 C4 C5 Mo . . 66.3(2)
C4 Mo C5 C1 . . 115.5(3)
C3 Mo C5 C1 . . 77.7(2)
C2 Mo C5 C1 . . 37.1(2)
Se1 Mo C5 C1 . . 129.7(2)
Se1 Mo C5 C1 3_665 . -82.5(2)
Se2 Mo C5 C1 . . 0.5(2)
Se2 Mo C5 C1 3_665 . -153.7(2)
Mo Mo C5 C1 3_665 . -123.8(2)
C3 Mo C5 C4 . . -37.7(2)
C1 Mo C5 C4 . . -115.5(3)
C2 Mo C5 C4 . . -78.4(2)
Se1 Mo C5 C4 . . 14.3(2)
Se1 Mo C5 C4 3_665 . 162.0(2)
Se2 Mo C5 C4 . . -115.0(2)
Se2 Mo C5 C4 3_665 . 90.8(2)
Mo Mo C5 C4 3_665 . 120.8(2)
Mo Se2 C11 C12 . . 68.0(2)
Mo Se2 C11 C12 3_665 . 135.2(2)
